data_4079873
loop_
_publ_author_name
'Hu, Ting'
'Mak, Thomas C. W.'

_publ_section_title
;
 Silver(I) Double and Multiple Salts Containing 1,5-Hexadiyne-1,6-diide
 and Nitrate Ions
;
_journal_issue 1
_journal_name_full Organometallics
_journal_page_first 202
_journal_paper_doi 10.1021/om300988r
_journal_volume 32
_journal_year 2013
_chemical_formula_sum 'C12 H12 Ag6 N8 O12'
_chemical_formula_weight 1107.52
_chemical_name_systematic
; 
 ? 
;
_space_group_IT_number 14
_symmetry_cell_setting monoclinic
_symmetry_space_group_name_Hall '-P 2ybc'
_symmetry_space_group_name_H-M 'P 1 21/c 1'
_atom_sites_solution_hydrogens geom
_atom_sites_solution_primary direct
_atom_sites_solution_secondary difmap
_audit_creation_method SHELXL-97
_cell_angle_alpha 90.00
_cell_angle_beta 97.8240(10)
_cell_angle_gamma 90.00
_cell_formula_units_Z 4
_cell_length_a 6.9969(4)
_cell_length_b 32.2268(18)
_cell_length_c 10.7120(6)
_cell_measurement_reflns_used 37876
_cell_measurement_temperature 296(2)
_cell_measurement_theta_max 27.848
_cell_measurement_theta_min 2.298
_cell_volume 2392.9(2)
_computing_cell_refinement SAINT(Bruker,2001)
_computing_data_collection APEX2(Bruker,2003)
_computing_data_reduction APEX2(Bruker,2003)
_computing_structure_refinement 'SHELXL-97 (Sheldrick, 1997)'
_computing_structure_solution 'SHELXS-97 (Sheldrick, 1990)'
_diffrn_ambient_temperature 296(2)
_diffrn_measured_fraction_theta_full 0.996
_diffrn_measured_fraction_theta_max 0.996
_diffrn_radiation_monochromator graphite
_diffrn_radiation_source 'fine-focus sealed tube'
_diffrn_radiation_type MoK\a
_diffrn_radiation_wavelength 0.71073
_diffrn_reflns_av_R_equivalents 0.0740
_diffrn_reflns_av_sigmaI/netI 0.0488
_diffrn_reflns_limit_h_max 8
_diffrn_reflns_limit_h_min -8
_diffrn_reflns_limit_k_max 38
_diffrn_reflns_limit_k_min -38
_diffrn_reflns_limit_l_max 12
_diffrn_reflns_limit_l_min -12
_diffrn_reflns_number 27496
_diffrn_reflns_theta_full 25.25
_diffrn_reflns_theta_max 25.25
_diffrn_reflns_theta_min 2.02
_exptl_absorpt_coefficient_mu 4.890
_exptl_absorpt_correction_T_max 0.5084
_exptl_absorpt_correction_T_min 0.4413
_exptl_absorpt_correction_type multi-scan
_exptl_absorpt_process_details SADABS
_exptl_crystal_colour colorless
_exptl_crystal_density_diffrn 3.074
_exptl_crystal_density_method 'not measured'
_exptl_crystal_description block
_exptl_crystal_F_000 2072
_exptl_crystal_size_max 0.20
_exptl_crystal_size_mid 0.18
_exptl_crystal_size_min 0.16
_refine_diff_density_max 1.515
_refine_diff_density_min -1.529
_refine_diff_density_rms 0.279
_refine_ls_extinction_coef 0.0044(3)
_refine_ls_extinction_expression Fc^*^=kFc[1+0.001xFc^2^\l^3^/sin(2\q)]^-1/4^
_refine_ls_extinction_method SHELXL
_refine_ls_goodness_of_fit_ref 1.084
_refine_ls_hydrogen_treatment constr
_refine_ls_matrix_type full
_refine_ls_number_parameters 344
_refine_ls_number_reflns 4332
_refine_ls_number_restraints 0
_refine_ls_restrained_S_all 1.084
_refine_ls_R_factor_all 0.0784
_refine_ls_R_factor_gt 0.0710
_refine_ls_shift/su_max 0.001
_refine_ls_shift/su_mean 0.000
_refine_ls_structure_factor_coef Fsqd
_refine_ls_weighting_details 'calc w=1/[\s^2^(Fo^2^)+(0.0718P)^2^+48.8118P] where P=(Fo^2^+2Fc^2^)/3'
_refine_ls_weighting_scheme calc
_refine_ls_wR_factor_gt 0.1872
_refine_ls_wR_factor_ref 0.1949
_reflns_number_gt 3646
_reflns_number_total 4332
_reflns_threshold_expression >2sigma(I)
_cod_data_source_file om300988r_si_003.cif
_cod_data_source_block 3
_cod_depositor_comments
;
The following automatic conversions were performed:

'_symmetry_cell_setting' value 'Monoclinic' changed to 'monoclinic'
according to /home/saulius/struct/CIF-dictionaries/cif_core.dic
dictionary named 'cif_core.dic' version 2.4.2 from
2011-04-26.

'_exptl_absorpt_correction_type' value 'Multi-scan'
changed to 'multi-scan' according to
/home/saulius/struct/CIF-dictionaries/cif_core.dic dictionary named
'cif_core.dic' version 2.4.2 from 2011-04-26.

Automatic conversion script
Id: cif_fix_values 1891 2012-01-12 08:04:46Z andrius 
;
_cod_original_sg_symbol_H-M p21/c
_cod_database_code 4079873

loop_
_symmetry_equiv_pos_as_xyz
'x, y, z'
'-x, y+1/2, -z+1/2'
'-x, -y, -z'
'x, -y-1/2, z-1/2'

loop_
_atom_site_label
_atom_site_type_symbol
_atom_site_fract_x
_atom_site_fract_y
_atom_site_fract_z
_atom_site_U_iso_or_equiv
_atom_site_adp_type
_atom_site_occupancy
_atom_site_symmetry_multiplicity
_atom_site_calc_flag
_atom_site_refinement_flags
Ag1 Ag 0.68105(16) 0.91356(3) 1.08500(9) 0.0485(3) Uani 1 1 d .
Ag2 Ag 0.75561(13) 0.86055(2) 0.87445(9) 0.0372(3) Uani 1 1 d .
Ag3 Ag 0.50274(12) 0.92954(3) 0.74845(9) 0.0411(3) Uani 1 1 d .
Ag4 Ag 1.00866(14) 0.91668(4) 0.75095(9) 0.0510(4) Uani 1 1 d .
Ag5 Ag 1.25395(13) 0.86105(2) 0.62294(9) 0.0375(3) Uani 1 1 d .
Ag6 Ag 1.34459(16) 0.91325(3) 0.41604(10) 0.0516(3) Uani 1 1 d .
C1 C 0.7792(14) 0.9257(3) 0.8834(10) 0.028(2) Uani 1 1 d .
C2 C 0.8356(15) 0.9604(3) 0.9114(11) 0.034(2) Uani 1 1 d .
C3 C 0.9073(18) 1.0011(4) 0.9524(13) 0.043(3) Uani 1 1 d .
H3A H 0.8086 1.0156 0.9907 0.052 Uiso 1 1 calc R
H3B H 0.9329 1.0170 0.8795 0.052 Uiso 1 1 calc R
H4A H 1.1896 1.0156 0.5021 0.052 Uiso 1 1 d R
H4B H 1.0761 1.0167 0.6188 0.052 Uiso 1 1 d R
C4 C 1.095(2) 1.0010(4) 0.5440(16) 0.058(4) Uani 1 1 d .
C5 C 1.1660(17) 0.9591(4) 0.5802(13) 0.044(3) Uani 1 1 d .
C6 C 1.2347(16) 0.9259(3) 0.6118(11) 0.033(2) Uani 1 1 d .
C7 C 0.815(2) 0.7733(4) 0.9813(13) 0.052(3) Uani 1 1 d .
H7 H 0.8563 0.7840 1.0610 0.062 Uiso 1 1 calc R
C8 C 0.707(2) 0.7671(4) 0.7845(13) 0.049(3) Uani 1 1 d .
H8 H 0.6561 0.7736 0.7021 0.058 Uiso 1 1 calc R
C9 C 0.748(2) 0.7290(4) 0.8287(13) 0.051(3) Uani 1 1 d .
H9 H 0.7344 0.7046 0.7821 0.061 Uiso 1 1 calc R
C10 C 1.332(2) 0.7703(4) 0.5445(13) 0.047(3) Uani 1 1 d .
H10 H 1.3823 0.7787 0.4727 0.056 Uiso 1 1 calc R
C11 C 1.2077(19) 0.7710(4) 0.7162(13) 0.047(3) Uani 1 1 d .
H11 H 1.1547 0.7798 0.7868 0.057 Uiso 1 1 calc R
C12 C 1.238(2) 0.7307(4) 0.6854(15) 0.056(4) Uani 1 1 d .
H12 H 1.2114 0.7073 0.7307 0.068 Uiso 1 1 calc R
N1 N 0.5077(14) 0.9733(4) 1.2473(9) 0.043(3) Uani 1 1 d .
N2 N 1.0086(16) 0.8738(4) 1.2552(10) 0.055(3) Uani 1 1 d .
N3 N 0.2957(13) 0.8731(3) 0.9639(9) 0.036(2) Uani 1 1 d .
N4 N 1.7195(15) 0.8698(3) 0.5374(10) 0.039(2) Uani 1 1 d .
N5 N 0.7537(14) 0.7953(3) 0.8800(8) 0.034(2) Uani 1 1 d .
N6 N 0.8090(18) 0.7320(3) 0.9498(12) 0.055(3) Uani 1 1 d .
H6 H 0.8399 0.7117 1.0005 0.066 Uiso 1 1 calc R
N7 N 1.2668(14) 0.7962(3) 0.6276(10) 0.040(2) Uani 1 1 d .
N8 N 1.3139(19) 0.7314(3) 0.5782(12) 0.058(3) Uani 1 1 d .
H8A H 1.3459 0.7101 0.5377 0.070 Uiso 1 1 calc R
O1 O 0.5174(13) 0.9348(3) 1.2527(8) 0.050(2) Uani 1 1 d .
O2 O 0.5932(15) 0.9930(3) 1.1743(9) 0.058(3) Uani 1 1 d .
O3 O 0.4153(15) 0.9921(3) 1.3240(9) 0.054(2) Uani 1 1 d .
O4 O 0.882(2) 0.8548(3) 1.1850(12) 0.079(4) Uani 1 1 d .
O5 O 1.0107(15) 0.9116(4) 1.2510(10) 0.070(3) Uani 1 1 d .
O6 O 1.134(2) 0.8532(4) 1.3243(13) 0.091(4) Uani 1 1 d .
O7 O 0.3007(14) 0.9115(3) 0.9513(10) 0.051(2) Uani 1 1 d .
O8 O 0.4237(14) 0.8556(3) 1.0400(11) 0.060(3) Uani 1 1 d .
O9 O 0.1714(14) 0.8512(3) 0.9005(11) 0.060(3) Uani 1 1 d .
O10 O 1.7183(13) 0.9076(3) 0.5552(9) 0.048(2) Uani 1 1 d .
O11 O 1.5892(15) 0.8539(3) 0.4613(10) 0.061(3) Uani 1 1 d .
O12 O 1.8444(14) 0.8471(3) 0.6005(10) 0.057(2) Uani 1 1 d .

loop_
_atom_site_aniso_label
_atom_site_aniso_U_11
_atom_site_aniso_U_22
_atom_site_aniso_U_33
_atom_site_aniso_U_23
_atom_site_aniso_U_13
_atom_site_aniso_U_12
Ag1 0.0607(7) 0.0449(6) 0.0411(6) -0.0066(4) 0.0111(5) -0.0067(5)
Ag2 0.0437(5) 0.0206(5) 0.0483(6) -0.0033(3) 0.0103(4) -0.0025(3)
Ag3 0.0353(5) 0.0365(6) 0.0493(6) 0.0007(4) -0.0021(4) -0.0003(3)
Ag4 0.0495(6) 0.0541(7) 0.0543(7) 0.0003(5) 0.0243(5) 0.0000(4)
Ag5 0.0457(5) 0.0196(5) 0.0476(6) 0.0037(3) 0.0080(4) 0.0003(3)
Ag6 0.0616(7) 0.0506(7) 0.0433(6) 0.0109(4) 0.0100(5) 0.0017(5)
C1 0.025(5) 0.024(5) 0.034(6) 0.000(4) 0.002(4) -0.006(4)
C2 0.032(5) 0.016(5) 0.050(7) -0.010(4) -0.005(5) 0.001(4)
C3 0.044(7) 0.021(5) 0.059(8) -0.004(5) -0.008(6) -0.010(5)
C4 0.053(8) 0.032(7) 0.084(11) 0.010(7) -0.007(7) -0.005(6)
C5 0.040(6) 0.033(7) 0.060(8) -0.002(6) 0.006(6) 0.000(5)
C6 0.038(6) 0.024(6) 0.039(6) 0.012(5) 0.012(5) 0.005(4)
C7 0.083(10) 0.029(6) 0.040(7) 0.000(5) -0.007(6) -0.005(6)
C8 0.069(9) 0.029(6) 0.043(7) -0.014(5) -0.006(6) 0.001(6)
C9 0.084(10) 0.016(6) 0.052(8) -0.008(5) 0.008(7) 0.007(6)
C10 0.060(8) 0.024(6) 0.056(8) -0.010(5) 0.005(6) -0.001(5)
C11 0.058(8) 0.023(6) 0.062(8) 0.010(6) 0.016(6) 0.002(5)
C12 0.068(9) 0.037(7) 0.061(9) 0.012(6) -0.002(7) -0.005(6)
N1 0.055(7) 0.045(6) 0.029(5) 0.010(4) 0.001(5) 0.013(5)
N2 0.056(7) 0.056(8) 0.050(7) -0.002(6) -0.003(6) -0.002(6)
N3 0.034(5) 0.031(5) 0.044(6) -0.006(4) 0.008(4) -0.005(4)
N4 0.045(6) 0.028(5) 0.046(6) -0.006(4) 0.013(5) -0.003(4)
N5 0.046(5) 0.020(5) 0.033(5) 0.002(4) -0.002(4) 0.006(4)
N6 0.068(8) 0.028(6) 0.066(8) 0.012(5) -0.004(6) 0.008(5)
N7 0.045(6) 0.028(5) 0.047(6) -0.003(4) 0.001(4) 0.004(4)
N8 0.081(9) 0.015(5) 0.074(9) -0.016(5) -0.006(7) 0.010(5)
O1 0.080(7) 0.026(5) 0.045(5) 0.001(4) 0.013(5) 0.002(4)
O2 0.066(6) 0.059(6) 0.053(6) 0.009(5) 0.026(5) -0.004(5)
O3 0.073(7) 0.042(5) 0.050(6) -0.001(4) 0.024(5) -0.001(5)
O4 0.102(9) 0.053(7) 0.074(8) 0.006(6) -0.021(7) -0.023(6)
O5 0.077(8) 0.058(7) 0.073(8) 0.005(5) 0.008(6) -0.001(5)
O6 0.095(10) 0.075(8) 0.091(9) -0.009(7) -0.035(8) 0.023(7)
O7 0.054(5) 0.026(4) 0.073(6) 0.010(4) 0.009(5) -0.002(4)
O8 0.051(6) 0.051(6) 0.075(7) 0.024(5) -0.005(5) -0.002(4)
O9 0.052(6) 0.045(5) 0.079(7) -0.005(5) -0.001(5) -0.008(4)
O10 0.052(5) 0.037(5) 0.056(6) 0.002(4) 0.007(4) 0.008(4)
O11 0.062(6) 0.048(6) 0.066(7) -0.005(5) -0.015(5) 0.006(5)
O12 0.055(6) 0.044(5) 0.066(6) 0.001(5) -0.014(5) 0.008(4)

loop_
_atom_type_symbol
_atom_type_description
_atom_type_scat_dispersion_real
_atom_type_scat_dispersion_imag
_atom_type_scat_source
C C 0.0033 0.0016 'International Tables Vol C Tables 4.2.6.8 and 6.1.1.4'
H H 0.0000 0.0000 'International Tables Vol C Tables 4.2.6.8 and 6.1.1.4'
N N 0.0061 0.0033 'International Tables Vol C Tables 4.2.6.8 and 6.1.1.4'
O O 0.0106 0.0060 'International Tables Vol C Tables 4.2.6.8 and 6.1.1.4'
Ag Ag -0.8971 1.1015 'International Tables Vol C Tables 4.2.6.8 and 6.1.1.4'

loop_
_geom_angle_atom_site_label_1
_geom_angle_atom_site_label_2
_geom_angle_atom_site_label_3
_geom_angle
_geom_angle_site_symmetry_1
_geom_angle_site_symmetry_3
O1 Ag1 C1 150.5(3) . .
O1 Ag1 O4 101.3(4) . .
C1 Ag1 O4 107.3(4) . .
O1 Ag1 O8 87.4(4) . .
C1 Ag1 O8 103.2(4) . .
O4 Ag1 O8 82.5(3) . .
O1 Ag1 Ag2 155.5(2) . .
C1 Ag1 Ag2 45.3(2) . .
O4 Ag1 Ag2 75.0(3) . .
O8 Ag1 Ag2 68.2(3) . .
N5 Ag2 C1 174.5(4) . .
N5 Ag2 Ag1 123.9(3) . .
C1 Ag2 Ag1 53.5(3) . .
N5 Ag2 Ag4 129.0(3) . .
C1 Ag2 Ag4 50.6(3) . .
Ag1 Ag2 Ag4 99.63(4) . .
N5 Ag2 Ag3 137.6(3) . .
C1 Ag2 Ag3 47.8(3) . .
Ag1 Ag2 Ag3 76.22(3) . .
Ag4 Ag2 Ag3 72.70(3) . .
C6 Ag3 C1 173.7(4) 1_455 .
C6 Ag3 Ag5 44.1(3) 1_455 1_455
C1 Ag3 Ag5 129.7(3) . 1_455
C6 Ag3 Ag2 130.0(3) 1_455 .
C1 Ag3 Ag2 43.9(3) . .
Ag5 Ag3 Ag2 85.89(3) 1_455 .
C1 Ag4 C6 165.3(4) . .
C1 Ag4 C5 138.9(4) . .
C6 Ag4 C5 27.1(4) . .
C1 Ag4 C2 27.3(4) . .
C6 Ag4 C2 139.3(4) . .
C5 Ag4 C2 116.5(4) . .
C1 Ag4 Ag5 149.7(3) . .
C6 Ag4 Ag5 44.9(3) . .
C5 Ag4 Ag5 70.6(3) . .
C2 Ag4 Ag5 167.3(2) . .
C1 Ag4 Ag2 45.0(3) . .
C6 Ag4 Ag2 149.3(3) . .
C5 Ag4 Ag2 162.8(3) . .
C2 Ag4 Ag2 71.4(2) . .
Ag5 Ag4 Ag2 104.92(4) . .
N7 Ag5 C6 177.9(4) . .
N7 Ag5 Ag6 125.5(3) . .
C6 Ag5 Ag6 53.2(3) . .
N7 Ag5 Ag4 128.5(3) . .
C6 Ag5 Ag4 51.9(3) . .
Ag6 Ag5 Ag4 101.72(4) . .
N7 Ag5 Ag3 134.5(3) . 1_655
C6 Ag5 Ag3 47.4(3) . 1_655
Ag6 Ag5 Ag3 75.20(3) . 1_655
Ag4 Ag5 Ag3 71.59(3) . 1_655
O1 Ag6 C6 150.1(4) 1_654 .
O1 Ag6 O6 105.4(4) 1_654 1_554
C6 Ag6 O6 103.4(5) . 1_554
O1 Ag6 O11 87.9(3) 1_654 .
C6 Ag6 O11 104.5(4) . .
O6 Ag6 O11 81.0(4) 1_554 .
O1 Ag6 Ag5 156.6(2) 1_654 .
C6 Ag6 Ag5 45.2(3) . .
O6 Ag6 Ag5 71.4(3) 1_554 .
O11 Ag6 Ag5 68.6(3) . .
C2 C1 Ag2 162.3(9) . .
C2 C1 Ag3 109.3(8) . .
Ag2 C1 Ag3 88.3(4) . .
C2 C1 Ag4 92.2(8) . .
Ag2 C1 Ag4 84.4(4) . .
Ag3 C1 Ag4 102.8(4) . .
C2 C1 Ag1 93.0(8) . .
Ag2 C1 Ag1 81.2(3) . .
Ag3 C1 Ag1 105.2(4) . .
Ag4 C1 Ag1 148.0(5) . .
C1 C2 C3 176.6(13) . .
C1 C2 Ag4 60.5(7) . .
C3 C2 Ag4 120.6(9) . .
C2 C3 C3 112.6(12) . 3_777
C5 C4 C4 111.0(14) . 3_776
C6 C5 C4 176.1(13) . .
C6 C5 Ag4 62.2(8) . .
C4 C5 Ag4 120.0(10) . .
C5 C6 Ag5 157.4(11) . .
C5 C6 Ag3 114.1(10) . 1_655
Ag5 C6 Ag3 88.5(4) . 1_655
C5 C6 Ag4 90.7(8) . .
Ag5 C6 Ag4 83.1(4) . .
Ag3 C6 Ag4 99.8(4) 1_655 .
C5 C6 Ag6 94.0(9) . .
Ag5 C6 Ag6 81.5(4) . .
Ag3 C6 Ag6 104.3(4) 1_655 .
Ag4 C6 Ag6 151.0(6) . .
N5 C7 N6 108.9(11) . .
C9 C8 N5 109.1(12) . .
N6 C9 C8 108.0(11) . .
N8 C10 N7 111.0(13) . .
N7 C11 C12 109.1(12) . .
N8 C12 C11 106.7(12) . .
O2 N1 O1 121.3(10) . .
O2 N1 O3 120.3(11) . .
O1 N1 O3 118.4(10) . .
O5 N2 O4 118.7(12) . .
O5 N2 O6 122.6(13) . .
O4 N2 O6 118.7(14) . .
O9 N3 O7 122.0(11) . .
O9 N3 O8 118.7(10) . .
O7 N3 O8 119.2(10) . .
O10 N4 O11 119.2(11) . .
O10 N4 O12 120.5(10) . .
O11 N4 O12 120.2(10) . .
C7 N5 C8 106.0(10) . .
C7 N5 Ag2 124.0(8) . .
C8 N5 Ag2 129.9(8) . .
C9 N6 C7 108.0(11) . .
C10 N7 C11 104.7(10) . .
C10 N7 Ag5 128.5(9) . .
C11 N7 Ag5 126.8(8) . .
C10 N8 C12 108.5(11) . .
N1 O1 Ag1 106.4(7) . .
N1 O1 Ag6 107.4(7) . 1_456
Ag1 O1 Ag6 146.0(4) . 1_456
N2 O4 Ag1 101.5(9) . .
N2 O6 Ag6 98.4(10) . 1_556
N3 O8 Ag1 102.2(7) . .
N4 O11 Ag6 103.0(7) . .

loop_
_geom_bond_atom_site_label_1
_geom_bond_atom_site_label_2
_geom_bond_distance
_geom_bond_site_symmetry_2
Ag1 O1 2.360(8) .
Ag1 C1 2.386(10) .
Ag1 O4 2.509(12) .
Ag1 O8 2.594(10) .
Ag1 Ag2 2.9321(13) .
Ag2 N5 2.104(9) .
Ag2 C1 2.108(10) .
Ag2 Ag4 2.9657(13) .
Ag2 Ag3 3.0406(13) .
Ag3 C6 2.220(12) 1_455
Ag3 C1 2.255(10) .
Ag3 Ag5 3.0122(13) 1_455
Ag4 C1 2.301(10) .
Ag4 C6 2.335(11) .
Ag4 C5 2.641(13) .
Ag4 C2 2.641(11) .
Ag4 Ag5 2.9464(13) .
Ag5 N7 2.092(10) .
Ag5 C6 2.096(11) .
Ag5 Ag6 2.9202(13) .
Ag5 Ag3 3.0122(13) 1_655
Ag6 O1 2.362(8) 1_654
Ag6 C6 2.365(11) .
Ag6 O6 2.549(14) 1_554
Ag6 O11 2.570(10) .
C1 C2 1.210(15) .
C2 C3 1.450(15) .
C3 C3 1.54(2) 3_777
C4 C5 1.472(18) .
C4 C4 1.52(3) 3_776
C5 C6 1.203(17) .
C6 Ag3 2.220(12) 1_655
C7 N5 1.318(15) .
C7 N6 1.371(16) .
C8 C9 1.331(18) .
C8 N5 1.374(15) .
C9 N6 1.313(18) .
C10 N8 1.313(16) .
C10 N7 1.344(16) .
C11 N7 1.355(16) .
C11 C12 1.365(19) .
C12 N8 1.33(2) .
N1 O2 1.224(13) .
N1 O1 1.242(15) .
N1 O3 1.267(13) .
N2 O5 1.220(18) .
N2 O4 1.242(15) .
N2 O6 1.255(16) .
N3 O9 1.247(13) .
N3 O7 1.245(13) .
N3 O8 1.260(14) .
N4 O10 1.236(13) .
N4 O11 1.247(14) .
N4 O12 1.263(14) .
O1 Ag6 2.362(8) 1_456
O6 Ag6 2.549(13) 1_556
